data_9003568
loop_
_publ_author_name
'Crichton, W. A.'
'Parise, J. B.'
'Antao, S. M.'
'Grzechnik, A.'

_publ_section_title
;Evidence for monazite-, barite-, and AgMnO4 (distorted barite)-type
 structures of CaSO4 at high pressure and temperature Sample: P = 11.8 GPa
;
_journal_name_full 'American Mineralogist'
_journal_page_first 22
_journal_page_last 27
_journal_paper_doi 10.2138/am.2005.1654
_journal_volume 90
_journal_year 2005
_chemical_formula_structural CaSO4
_chemical_formula_sum 'Ca O4 S'
_space_group_IT_number 14
_symmetry_space_group_name_Hall '-P 2yn'
_symmetry_space_group_name_H-M 'P 1 21/n 1'
_cell_angle_alpha 90
_cell_angle_beta 102.220
_cell_angle_gamma 90
_cell_length_a 6.3769
_cell_length_b 6.6439
_cell_length_c 6.1667
_cell_formula_units_Z 4
_cell_volume 255.348
_database_code_amcsd 0003661
_diffrn_ambient_pressure 1.18e+07
_exptl_crystal_density_diffrn 3.541
_cod_original_formula_sum 'Ca S O4'
_cod_database_code 9003568
_amcsd_formula_title CaSO4

loop_
_space_group_symop_operation_xyz
x,y,z
1/2+x,1/2-y,1/2+z
1/2-x,1/2+y,1/2-z
-x,-y,-z

loop_
_atom_site_label
_atom_site_fract_x
_atom_site_fract_y
_atom_site_fract_z
_atom_site_U_iso_or_equiv
Ca 0.26850 0.15920 0.09810 0.01000
S 0.30360 0.16640 0.62780 0.01000
O1 0.24880 0.00030 0.44010 0.02500
O2 0.35730 0.34800 0.49150 0.02500
O3 0.47450 0.11970 0.79320 0.02500
O4 0.11920 0.22020 0.71100 0.02500

loop_
_cod_related_entry_id
_cod_related_entry_database
_cod_related_entry_code
1 AMCSD 0003661
